data_1505368
loop_
_publ_author_name
'Chen, Yunfeng'
'She, Nengfang'
'Meng, Xianggao'
'Yin, Guodong'
'Wu, Anxin'
'Isaacs, Lyle'

_publ_section_title
;
 Chiral molecular clips control orthogonal crystalline organization.
;
_journal_issue 10
_journal_name_full 'Organic letters'
_journal_page_first 1899
_journal_page_last 1902
_journal_paper_doi 10.1021/ol0704340
_journal_volume 9
_journal_year 2007
_chemical_formula_sum 'C36 H34 N4 O8'
_chemical_formula_weight 650.67
_space_group_IT_number 14
_symmetry_cell_setting monoclinic
_symmetry_space_group_name_Hall '-P 2ybc'
_symmetry_space_group_name_H-M 'P 1 21/c 1'
_atom_sites_solution_hydrogens geom
_atom_sites_solution_primary direct
_atom_sites_solution_secondary difmap
_audit_creation_method shelxl-97
_cell_angle_alpha 90.00
_cell_angle_beta 102.971(2)
_cell_angle_gamma 90.00
_cell_formula_units_Z 4
_cell_length_a 12.8778(10)
_cell_length_b 14.6900(11)
_cell_length_c 17.4330(13)
_cell_measurement_reflns_used 3271
_cell_measurement_temperature 292(2)
_cell_measurement_theta_max 18.73
_cell_measurement_theta_min 2.26
_cell_volume 3213.7(4)
_computing_cell_refinement 'bruker smart'
_computing_data_collection 'bruker smart'
_computing_data_reduction 'bruker saint'
_computing_molecular_graphics 'bruker shelxtl'
_computing_publication_material 'bruker shelxtl'
_computing_structure_refinement 'shelxl-97 (sheldrick, 1997)'
_computing_structure_solution 'shelxs-97 (sheldrick, 1990)'
_diffrn_ambient_temperature 292(2)
_diffrn_measured_fraction_theta_full 0.999
_diffrn_measured_fraction_theta_max 0.999
_diffrn_measurement_device_type 'ccd area detector'
_diffrn_measurement_method 'phi and omega scans'
_diffrn_radiation_monochromator graphite
_diffrn_radiation_source 'fine-focus sealed tube'
_diffrn_radiation_type mok\a
_diffrn_radiation_wavelength 0.71073
_diffrn_reflns_av_R_equivalents 0.0825
_diffrn_reflns_av_sigmaI/netI 0.0732
_diffrn_reflns_limit_h_max 15
_diffrn_reflns_limit_h_min -15
_diffrn_reflns_limit_k_max 18
_diffrn_reflns_limit_k_min -18
_diffrn_reflns_limit_l_max 21
_diffrn_reflns_limit_l_min -21
_diffrn_reflns_number 33239
_diffrn_reflns_theta_full 26.00
_diffrn_reflns_theta_max 26.00
_diffrn_reflns_theta_min 1.62
_exptl_absorpt_coefficient_mu 0.096
_exptl_absorpt_correction_T_max 0.9962
_exptl_absorpt_correction_T_min 0.9717
_exptl_absorpt_correction_type none
_exptl_crystal_colour yellow
_exptl_crystal_density_diffrn 1.345
_exptl_crystal_density_meas 0
_exptl_crystal_density_method 'not measured'
_exptl_crystal_description plate
_exptl_crystal_F_000 1368
_exptl_crystal_size_max 0.30
_exptl_crystal_size_mid 0.20
_exptl_crystal_size_min 0.04
_refine_diff_density_max 0.280
_refine_diff_density_min -0.256
_refine_diff_density_rms 0.043
_refine_ls_extinction_method none
_refine_ls_goodness_of_fit_ref 0.842
_refine_ls_hydrogen_treatment constr
_refine_ls_matrix_type full
_refine_ls_number_parameters 457
_refine_ls_number_reflns 6309
_refine_ls_number_restraints 6
_refine_ls_restrained_S_all 0.864
_refine_ls_R_factor_all 0.1442
_refine_ls_R_factor_gt 0.0656
_refine_ls_shift/su_max 0.000
_refine_ls_shift/su_mean 0.000
_refine_ls_structure_factor_coef Fsqd
_refine_ls_weighting_details 'calc w=1/[\s^2^(fo^2^)+(0.1034p)^2^+0.0000p] where p=(fo^2^+2fc^2^)/3'
_refine_ls_weighting_scheme calc
_refine_ls_wR_factor_gt 0.1680
_refine_ls_wR_factor_ref 0.1934
_reflns_number_gt 2672
_reflns_number_total 6309
_reflns_threshold_expression >2sigma(i)
_cod_data_source_file ol0704340si20070220_063540.cif
_cod_data_source_block compound2
_cod_depositor_comments
;
Changed '_atom_site_refinement_flags' tag values from 'pd' to 'PD'.

Antanas Vaitkus,
2013-03-19

The following automatic conversions were performed:

'_refine_ls_structure_factor_coef' value 'fsqd' changed to 'Fsqd'
according to /home/saulius/struct/CIF-dictionaries/cif_core.dic
dictionary named 'cif_core.dic' version 2.4.1 from
2010-06-29.

'_atom_site_adp_type' value 'uani' changed to 'Uani'
according to /home/saulius/struct/CIF-dictionaries/cif_core.dic
dictionary named 'cif_core.dic' version 2.4.1 from 2010-06-29 (50
times).

'_atom_site_adp_type' value 'uiso' changed to 'Uiso'
according to /home/saulius/struct/CIF-dictionaries/cif_core.dic
dictionary named 'cif_core.dic' version 2.4.1 from 2010-06-29 (34
times).

'_atom_site_refinement_flags' value 'r' changed to 'R'
according to /home/saulius/struct/CIF-dictionaries/cif_core.dic
dictionary named 'cif_core.dic' version 2.4.1 from 2010-06-29 (34
times).

'_atom_site_refinement_flags' value 'd' changed to 'D'
according to /home/saulius/struct/CIF-dictionaries/cif_core.dic
dictionary named 'cif_core.dic' version 2.4.1 from 2010-06-29 (6
times).

Automatic conversion script
Id: cif_fix_values 1715 2011-07-08 13:25:40Z adriana 
;
_cod_original_sg_symbol_H-M p2(1)/c
_cod_database_code 1505368

loop_
_symmetry_equiv_pos_as_xyz
'x, y, z'
'-x, y+1/2, -z+1/2'
'-x, -y, -z'
'x, -y-1/2, z-1/2'

loop_
_atom_site_label
_atom_site_type_symbol
_atom_site_fract_x
_atom_site_fract_y
_atom_site_fract_z
_atom_site_U_iso_or_equiv
_atom_site_adp_type
_atom_site_occupancy
_atom_site_symmetry_multiplicity
_atom_site_calc_flag
_atom_site_refinement_flags
_atom_site_disorder_assembly
_atom_site_disorder_group
c1 c 0.5790(3) 0.4412(3) 0.2320(2) 0.0971(12) Uani 1 1 d . . .
h1a h 0.5554 0.3799 0.2364 0.146 Uiso 1 1 calc R . .
h1b h 0.6077 0.4653 0.2836 0.146 Uiso 1 1 calc R . .
h1c h 0.6331 0.4419 0.2020 0.146 Uiso 1 1 calc R . .
c2 c 0.2980(3) 0.3512(2) -0.15433(19) 0.0923(11) Uani 1 1 d . . .
h2a h 0.3669 0.3667 -0.1629 0.138 Uiso 1 1 calc R . .
h2b h 0.2477 0.3473 -0.2041 0.138 Uiso 1 1 calc R . .
h2c h 0.3018 0.2936 -0.1279 0.138 Uiso 1 1 calc R . .
c3 c 0.3481(2) 0.5225(2) 0.08690(17) 0.0640(8) Uani 1 1 d . . .
c4 c 0.4408(2) 0.4735(2) 0.11762(17) 0.0657(8) Uani 1 1 d . . .
c5 c 0.4761(3) 0.4072(2) 0.07410(19) 0.0716(9) Uani 1 1 d . . .
h5 h 0.5380 0.3749 0.0954 0.086 Uiso 1 1 calc R . .
c6 c 0.4194(3) 0.3886(2) -0.00152(19) 0.0732(9) Uani 1 1 d . . .
h6 h 0.4438 0.3444 -0.0314 0.088 Uiso 1 1 calc R . .
c7 c 0.3268(2) 0.4354(2) -0.03283(18) 0.0661(8) Uani 1 1 d . . .
c8 c 0.2904(2) 0.5030(2) 0.01068(17) 0.0628(8) Uani 1 1 d . . .
c9 c 0.3099(3) 0.5931(2) 0.13708(17) 0.0758(9) Uani 1 1 d . b .
h9a h 0.2423 0.5730 0.1469 0.091 Uiso 1 1 calc R . .
h9b h 0.3605 0.5959 0.1875 0.091 Uiso 1 1 calc R . .
c10 c 0.1879(2) 0.5524(2) -0.02358(18) 0.0777(9) Uani 1 1 d . b .
h10a h 0.1597 0.5294 -0.0763 0.093 Uiso 1 1 calc R . .
h10b h 0.1367 0.5378 0.0078 0.093 Uiso 1 1 calc R . .
c11 c 0.3797(3) 0.7443(2) 0.11134(16) 0.0658(8) Uani 1 1 d . b .
c12 c 0.2266(3) 0.6929(3) -0.0901(2) 0.0842(11) Uani 1 1 d . b .
c13 c 0.2084(3) 0.7082(2) 0.03978(18) 0.0806(10) Uani 1 1 d . b .
c14 c 0.0994(4) 0.7138(4) 0.0641(3) 0.1127(15) Uani 1 1 d D . .
c15 c 0.0034(5) 0.7261(6) 0.1606(4) 0.223(4) Uani 1 1 d D . .
h15a h -0.0225 0.7878 0.1498 0.267 Uiso 1 1 calc R b .
h15b h -0.0489 0.6847 0.1304 0.267 Uiso 1 1 calc R . .
c16 c 0.0176(4) 0.7076(4) 0.2399(4) 0.172(2) Uani 1 1 d D b .
h16a h 0.0372 0.6449 0.2495 0.258 Uiso 1 1 calc R . .
h16b h -0.0476 0.7193 0.2562 0.258 Uiso 1 1 calc R . .
h16c h 0.0730 0.7458 0.2692 0.258 Uiso 1 1 calc R . .
c17 c 0.2441(3) 0.8020(2) 0.00988(19) 0.0845(11) Uani 1 1 d . . .
c18 c 0.1702(4) 0.8834(3) 0.0128(3) 0.1163(15) Uani 1 1 d D a .
c19 c 0.1044(4) 0.9828(4) 0.0954(4) 0.180(3) Uani 1 1 d D b .
h19a h 0.1046 1.0316 0.0580 0.216 Uiso 1 1 calc R . .
h19b h 0.0327 0.9585 0.0870 0.216 Uiso 1 1 calc R . .
c20 c 0.1379(4) 1.0159(5) 0.1734(4) 0.217(4) Uani 1 1 d D . .
h20a h 0.1446 0.9659 0.2097 0.326 Uiso 1 1 calc R . .
h20b h 0.0862 1.0583 0.1840 0.326 Uiso 1 1 calc R . .
h20c h 0.2055 1.0458 0.1793 0.326 Uiso 1 1 calc R . .
c21 c 0.4181(3) 0.8869(2) 0.04595(18) 0.0812(10) Uani 1 1 d . . .
h21a h 0.4715 0.8976 0.0940 0.097 Uiso 1 1 calc R b .
h21b h 0.3776 0.9427 0.0333 0.097 Uiso 1 1 calc R . .
c22 c 0.2989(4) 0.8452(3) -0.1162(2) 0.1181(16) Uani 1 1 d . . .
h22a h 0.2745 0.9066 -0.1098 0.142 Uiso 1 1 calc R b .
h22b h 0.2753 0.8296 -0.1714 0.142 Uiso 1 1 calc R . .
c23 c 0.4752(4) 0.8667(2) -0.02040(17) 0.0801(10) Uani 1 1 d . b .
c24 c 0.4175(4) 0.8457(2) -0.0962(2) 0.0972(12) Uani 1 1 d . b .
c25 c 0.4757(6) 0.8286(3) -0.1549(2) 0.1191(18) Uani 1 1 d . . .
h25 h 0.4381 0.8147 -0.2056 0.143 Uiso 1 1 calc R b .
c26 c 0.5828(6) 0.8316(3) -0.1406(4) 0.140(2) Uani 1 1 d . b .
h26 h 0.6186 0.8200 -0.1804 0.169 Uiso 1 1 calc R . .
c27 c 0.6368(4) 0.8520(3) -0.0669(3) 0.1171(16) Uani 1 1 d . . .
h27 h 0.7108 0.8548 -0.0565 0.141 Uiso 1 1 calc R b .
c28 c 0.5857(4) 0.8691(2) -0.0057(2) 0.0896(11) Uani 1 1 d . b .
c29 c 0.6495(3) 0.8888(2) 0.0725(3) 0.0806(10) Uani 1 1 d . . .
c30 c 0.7005(3) 0.9004(2) 0.1322(3) 0.0774(10) Uani 1 1 d . b .
c31 c 0.7662(3) 0.9025(2) 0.2125(2) 0.0822(10) Uani 1 1 d . . .
c32 c 0.8666(3) 0.9431(3) 0.2283(3) 0.1119(13) Uani 1 1 d . b .
h32 h 0.8907 0.9725 0.1884 0.134 Uiso 1 1 calc R . .
c33 c 0.9294(4) 0.9396(3) 0.3027(4) 0.1268(16) Uani 1 1 d . . .
h33 h 0.9959 0.9676 0.3127 0.152 Uiso 1 1 calc R b .
c34 c 0.8984(5) 0.8977(4) 0.3607(3) 0.1248(16) Uani 1 1 d . b .
h34 h 0.9440 0.8953 0.4103 0.150 Uiso 1 1 calc R . .
c35 c 0.7986(5) 0.8572(3) 0.3488(3) 0.1141(14) Uani 1 1 d . . .
h35 h 0.7767 0.8286 0.3900 0.137 Uiso 1 1 calc R b .
c36 c 0.7316(3) 0.8604(3) 0.2733(2) 0.0943(11) Uani 1 1 d . b .
h36 h 0.6642 0.8342 0.2642 0.113 Uiso 1 1 calc R . .
n1 n 0.2961(2) 0.68467(19) 0.10413(13) 0.0733(7) Uani 1 1 d . . .
n2 n 0.1966(2) 0.6501(2) -0.02763(15) 0.0757(8) Uani 1 1 d . . .
n3 n 0.3472(2) 0.81624(19) 0.06063(14) 0.0735(8) Uani 1 1 d . b .
n4 n 0.2457(3) 0.7831(2) -0.07040(16) 0.0960(10) Uani 1 1 d . b .
o1 o 0.49230(18) 0.49501(15) 0.19386(12) 0.0835(7) Uani 1 1 d . . .
o2 o 0.26451(18) 0.41948(14) -0.10717(12) 0.0835(7) Uani 1 1 d . . .
o3 o 0.46641(17) 0.73711(14) 0.15551(11) 0.0730(6) Uani 1 1 d . . .
o4 o 0.2333(2) 0.65741(17) -0.15108(13) 0.1010(8) Uani 1 1 d . . .
o6 o 0.1074(2) 0.7149(3) 0.1376(2) 0.1478(13) Uani 1 1 d . b .
o7 o 0.1267(8) 0.9266(6) -0.0462(4) 0.114(4) Uani 0.61(2) 1 d PD a 1
o7' o 0.0752(14) 0.879(2) -0.024(2) 0.236(15) Uani 0.39(2) 1 d PD a 2
o8 o 0.1794(2) 0.9108(2) 0.08472(18) 0.1247(11) Uani 1 1 d . . .
o5 o 0.0237(5) 0.7424(6) 0.0121(3) 0.097(3) Uani 0.539(16) 1 d PD b 1
o5' o 0.0189(8) 0.6645(14) 0.0410(9) 0.198(9) Uani 0.461(16) 1 d PD b 2

loop_
_atom_site_aniso_label
_atom_site_aniso_U_11
_atom_site_aniso_U_22
_atom_site_aniso_U_33
_atom_site_aniso_U_23
_atom_site_aniso_U_13
_atom_site_aniso_U_12
c1 0.089(3) 0.103(3) 0.085(2) 0.021(2) -0.011(2) 0.013(2)
c2 0.115(3) 0.079(2) 0.081(2) -0.0229(19) 0.018(2) 0.011(2)
c3 0.0658(19) 0.0656(19) 0.0593(18) 0.0001(15) 0.0115(16) 0.0107(16)
c4 0.070(2) 0.063(2) 0.0602(19) 0.0045(16) 0.0076(16) 0.0027(17)
c5 0.069(2) 0.063(2) 0.079(2) 0.0098(17) 0.0076(18) 0.0131(16)
c6 0.080(2) 0.063(2) 0.076(2) -0.0035(17) 0.0160(19) 0.0111(18)
c7 0.069(2) 0.065(2) 0.0601(19) -0.0079(16) 0.0051(16) 0.0042(17)
c8 0.0609(19) 0.0653(19) 0.0593(18) -0.0028(15) 0.0071(15) 0.0077(15)
c9 0.081(2) 0.088(3) 0.0557(19) -0.0058(17) 0.0084(16) 0.0113(18)
c10 0.068(2) 0.091(3) 0.069(2) -0.0175(18) 0.0044(16) 0.0126(19)
c11 0.075(2) 0.076(2) 0.0446(17) -0.0099(16) 0.0100(17) 0.025(2)
c12 0.091(3) 0.087(3) 0.060(2) -0.009(2) -0.0130(19) 0.035(2)
c13 0.071(2) 0.099(3) 0.063(2) -0.0207(19) -0.0053(17) 0.0319(19)
c14 0.090(3) 0.143(4) 0.101(4) -0.057(3) 0.014(3) 0.020(3)
c15 0.170(6) 0.160(11) 0.178(6) 0.054(6) 0.103(5) 0.124(6)
c16 0.121(4) 0.186(6) 0.227(7) 0.041(5) 0.080(5) -0.007(4)
c17 0.098(3) 0.073(2) 0.071(2) -0.0113(18) -0.0066(19) 0.040(2)
c18 0.106(4) 0.111(3) 0.112(4) -0.036(3) -0.018(3) 0.048(3)
c19 0.124(4) 0.162(5) 0.242(7) -0.098(5) 0.013(4) 0.062(4)
c20 0.112(4) 0.284(8) 0.245(7) -0.170(6) 0.017(4) 0.050(4)
c21 0.100(3) 0.065(2) 0.069(2) 0.0000(17) -0.0004(19) 0.026(2)
c22 0.191(5) 0.078(3) 0.063(2) 0.010(2) -0.018(3) 0.032(3)
c23 0.139(3) 0.0502(19) 0.0465(19) 0.0047(14) 0.011(2) 0.025(2)
c24 0.153(4) 0.063(2) 0.065(3) 0.0152(18) 0.002(3) 0.024(2)
c25 0.238(6) 0.077(3) 0.050(2) 0.0137(18) 0.050(4) 0.024(4)
c26 0.222(7) 0.096(4) 0.136(5) 0.019(3) 0.109(5) 0.021(4)
c27 0.190(5) 0.086(3) 0.098(3) 0.008(2) 0.081(4) 0.009(3)
c28 0.132(4) 0.064(2) 0.075(3) 0.0161(18) 0.027(3) 0.019(2)
c29 0.107(3) 0.056(2) 0.085(3) 0.018(2) 0.035(2) 0.015(2)
c30 0.082(3) 0.062(2) 0.091(3) 0.002(2) 0.023(2) 0.0091(18)
c31 0.079(3) 0.071(2) 0.099(3) 0.006(2) 0.025(2) 0.0117(19)
c32 0.086(3) 0.119(3) 0.127(4) 0.024(3) 0.016(3) 0.007(3)
c33 0.087(3) 0.135(4) 0.140(4) 0.029(3) -0.011(3) 0.000(3)
c34 0.114(4) 0.132(4) 0.111(4) 0.017(3) -0.010(3) 0.029(3)
c35 0.138(4) 0.108(3) 0.100(3) 0.009(2) 0.033(3) 0.019(3)
c36 0.099(3) 0.091(3) 0.095(3) 0.000(2) 0.026(2) 0.002(2)
n1 0.0768(19) 0.0756(19) 0.0616(16) -0.0088(14) 0.0026(14) 0.0195(16)
n2 0.0747(18) 0.084(2) 0.0608(17) -0.0197(15) -0.0003(14) 0.0284(15)
n3 0.0832(19) 0.0739(19) 0.0554(15) -0.0036(14) -0.0011(14) 0.0305(16)
n4 0.138(3) 0.080(2) 0.0557(18) -0.0069(17) -0.0104(17) 0.0290(19)
o1 0.0882(16) 0.0840(15) 0.0682(14) 0.0041(11) -0.0038(12) 0.0142(13)
o2 0.0891(16) 0.0790(15) 0.0758(15) -0.0193(12) 0.0046(12) 0.0177(12)
o3 0.0744(15) 0.0844(15) 0.0533(12) 0.0021(10) -0.0002(11) 0.0202(12)
o4 0.134(2) 0.1037(18) 0.0539(13) -0.0121(13) -0.0031(13) 0.0315(16)
o6 0.126(3) 0.211(4) 0.117(3) 0.002(2) 0.051(2) 0.063(2)
o7 0.099(6) 0.125(6) 0.111(5) 0.039(3) 0.006(3) 0.065(4)
o7' 0.156(13) 0.23(2) 0.26(2) -0.073(18) -0.078(15) 0.116(15)
o8 0.098(2) 0.126(2) 0.137(2) -0.0543(18) -0.0004(17) 0.0581(17)
o5 0.055(3) 0.134(7) 0.095(4) -0.017(3) 0.001(3) 0.019(3)
o5' 0.111(7) 0.33(2) 0.155(9) -0.088(13) 0.030(6) 0.019(9)

loop_
_atom_type_symbol
_atom_type_description
_atom_type_scat_dispersion_real
_atom_type_scat_dispersion_imag
_atom_type_scat_source
c c 0.0033 0.0016 'international tables vol c tables 4.2.6.8 and 6.1.1.4'
h h 0.0000 0.0000 'international tables vol c tables 4.2.6.8 and 6.1.1.4'
n n 0.0061 0.0033 'international tables vol c tables 4.2.6.8 and 6.1.1.4'
o o 0.0106 0.0060 'international tables vol c tables 4.2.6.8 and 6.1.1.4'

loop_
_geom_angle_atom_site_label_1
_geom_angle_atom_site_label_2
_geom_angle_atom_site_label_3
_geom_angle
o1 c1 h1a 109.5
o1 c1 h1b 109.5
h1a c1 h1b 109.5
o1 c1 h1c 109.5
h1a c1 h1c 109.5
h1b c1 h1c 109.5
o2 c2 h2a 109.5
o2 c2 h2b 109.5
h2a c2 h2b 109.5
o2 c2 h2c 109.5
h2a c2 h2c 109.5
h2b c2 h2c 109.5
c4 c3 c8 119.0(3)
c4 c3 c9 119.6(3)
c8 c3 c9 121.3(3)
c5 c4 o1 123.1(3)
c5 c4 c3 121.0(3)
o1 c4 c3 115.8(3)
c4 c5 c6 119.8(3)
c4 c5 h5 120.1
c6 c5 h5 120.1
c7 c6 c5 120.3(3)
c7 c6 h6 119.9
c5 c6 h6 119.9
c6 c7 o2 123.8(3)
c6 c7 c8 120.4(3)
o2 c7 c8 115.8(3)
c7 c8 c3 119.4(3)
c7 c8 c10 119.9(3)
c3 c8 c10 120.6(3)
n1 c9 c3 115.6(2)
n1 c9 h9a 108.4
c3 c9 h9a 108.4
n1 c9 h9b 108.4
c3 c9 h9b 108.4
h9a c9 h9b 107.4
n2 c10 c8 115.3(3)
n2 c10 h10a 108.4
c8 c10 h10a 108.4
n2 c10 h10b 108.4
c8 c10 h10b 108.4
h10a c10 h10b 107.5
o3 c11 n1 126.6(3)
o3 c11 n3 125.2(3)
n1 c11 n3 108.1(3)
o4 c12 n4 126.3(4)
o4 c12 n2 125.8(4)
n4 c12 n2 107.9(3)
n2 c13 n1 114.5(2)
n2 c13 c14 108.6(3)
n1 c13 c14 113.4(3)
n2 c13 c17 103.5(3)
n1 c13 c17 103.3(3)
c14 c13 c17 113.1(3)
o5 c14 o5' 60.3(8)
o5 c14 o6 127.4(4)
o5' c14 o6 102.0(9)
o5 c14 c13 115.1(5)
o5' c14 c13 127.8(6)
o6 c14 c13 113.8(4)
c16 c15 o6 108.8(5)
c16 c15 h15a 109.9
o6 c15 h15a 109.9
c16 c15 h15b 109.9
o6 c15 h15b 109.9
h15a c15 h15b 108.3
c15 c16 h16a 109.5
c15 c16 h16b 109.5
h16a c16 h16b 109.5
c15 c16 h16c 109.5
h16a c16 h16c 109.5
h16b c16 h16c 109.5
n4 c17 n3 114.6(3)
n4 c17 c18 109.1(3)
n3 c17 c18 111.1(3)
n4 c17 c13 102.9(3)
n3 c17 c13 102.8(2)
c18 c17 c13 116.1(3)
o7 c18 o7' 52.6(17)
o7 c18 o8 125.0(5)
o7' c18 o8 112.1(15)
o7 c18 c17 122.9(5)
o7' c18 c17 119.0(9)
o8 c18 c17 110.5(3)
c20 c19 o8 107.5(4)
c20 c19 h19a 110.2
o8 c19 h19a 110.2
c20 c19 h19b 110.2
o8 c19 h19b 110.2
h19a c19 h19b 108.5
c19 c20 h20a 109.5
c19 c20 h20b 109.5
h20a c20 h20b 109.5
c19 c20 h20c 109.5
h20a c20 h20c 109.5
h20b c20 h20c 109.5
n3 c21 c23 115.1(3)
n3 c21 h21a 108.5
c23 c21 h21a 108.5
n3 c21 h21b 108.5
c23 c21 h21b 108.5
h21a c21 h21b 107.5
n4 c22 c24 116.9(3)
n4 c22 h22a 108.1
c24 c22 h22a 108.1
n4 c22 h22b 108.1
c24 c22 h22b 108.1
h22a c22 h22b 107.3
c28 c23 c24 119.1(4)
c28 c23 c21 120.1(3)
c24 c23 c21 120.9(4)
c23 c24 c25 117.7(5)
c23 c24 c22 121.5(4)
c25 c24 c22 120.7(4)
c26 c25 c24 123.1(5)
c26 c25 h25 118.5
c24 c25 h25 118.5
c25 c26 c27 118.1(5)
c25 c26 h26 120.9
c27 c26 h26 120.9
c26 c27 c28 122.4(5)
c26 c27 h27 118.8
c28 c27 h27 118.8
c23 c28 c27 119.6(4)
c23 c28 c29 121.2(3)
c27 c28 c29 119.2(5)
c30 c29 c28 177.0(4)
c29 c30 c31 172.3(4)
c36 c31 c32 118.8(4)
c36 c31 c30 120.4(4)
c32 c31 c30 120.6(4)
c33 c32 c31 119.8(4)
c33 c32 h32 120.1
c31 c32 h32 120.1
c34 c33 c32 121.9(5)
c34 c33 h33 119.1
c32 c33 h33 119.1
c33 c34 c35 120.9(5)
c33 c34 h34 119.5
c35 c34 h34 119.5
c34 c35 c36 118.7(4)
c34 c35 h35 120.7
c36 c35 h35 120.7
c31 c36 c35 119.8(4)
c31 c36 h36 120.1
c35 c36 h36 120.1
c11 n1 c13 112.3(3)
c11 n1 c9 122.0(3)
c13 n1 c9 122.2(3)
c12 n2 c13 112.2(3)
c12 n2 c10 121.9(3)
c13 n2 c10 123.2(3)
c11 n3 c17 112.8(3)
c11 n3 c21 123.4(3)
c17 n3 c21 122.0(3)
c12 n4 c17 112.8(3)
c12 n4 c22 122.5(3)
c17 n4 c22 121.3(3)
c4 o1 c1 119.0(3)
c7 o2 c2 118.2(2)
c14 o6 c15 113.6(4)
c18 o8 c19 115.1(3)

loop_
_geom_bond_atom_site_label_1
_geom_bond_atom_site_label_2
_geom_bond_distance
c1 o1 1.407(4)
c1 h1a 0.9600
c1 h1b 0.9600
c1 h1c 0.9600
c2 o2 1.423(3)
c2 h2a 0.9600
c2 h2b 0.9600
c2 h2c 0.9600
c3 c4 1.394(4)
c3 c8 1.399(4)
c3 c9 1.508(4)
c4 c5 1.373(4)
c4 o1 1.382(3)
c5 c6 1.383(4)
c5 h5 0.9300
c6 c7 1.378(4)
c6 h6 0.9300
c7 o2 1.382(3)
c7 c8 1.393(4)
c8 c10 1.507(4)
c9 n1 1.458(4)
c9 h9a 0.9700
c9 h9b 0.9700
c10 n2 1.443(4)
c10 h10a 0.9700
c10 h10b 0.9700
c11 o3 1.211(3)
c11 n1 1.370(4)
c11 n3 1.382(4)
c12 o4 1.205(4)
c12 n4 1.377(4)
c12 n2 1.385(4)
c13 n2 1.433(4)
c13 n1 1.444(4)
c13 c14 1.557(6)
c13 c17 1.577(5)
c14 o5 1.246(6)
c14 o5' 1.254(9)
c14 o6 1.263(5)
c15 c16 1.380(5)
c15 o6 1.491(6)
c15 h15a 0.9700
c15 h15b 0.9700
c16 h16a 0.9600
c16 h16b 0.9600
c16 h16c 0.9600
c17 n4 1.431(4)
c17 n3 1.436(4)
c17 c18 1.537(5)
c18 o7 1.230(6)
c18 o7' 1.247(9)
c18 o8 1.297(4)
c19 c20 1.417(6)
c19 o8 1.472(5)
c19 h19a 0.9700
c19 h19b 0.9700
c20 h20a 0.9600
c20 h20b 0.9600
c20 h20c 0.9600
c21 n3 1.444(4)
c21 c23 1.532(5)
c21 h21a 0.9700
c21 h21b 0.9700
c22 n4 1.478(5)
c22 c24 1.488(6)
c22 h22a 0.9700
c22 h22b 0.9700
c23 c28 1.388(5)
c23 c24 1.398(5)
c24 c25 1.420(6)
c25 c26 1.345(7)
c25 h25 0.9300
c26 c27 1.351(7)
c26 h26 0.9300
c27 c28 1.397(5)
c27 h27 0.9300
c28 c29 1.454(6)
c29 c30 1.112(5)
c30 c31 1.463(5)
c31 c36 1.386(5)
c31 c32 1.394(5)
c32 c33 1.366(6)
c32 h32 0.9300
c33 c34 1.321(6)
c33 h33 0.9300
c34 c35 1.388(6)
c34 h34 0.9300
c35 c36 1.403(5)
c35 h35 0.9300
c36 h36 0.9300

loop_
_geom_hbond_atom_site_label_D
_geom_hbond_atom_site_label_H
_geom_hbond_atom_site_label_A
_geom_hbond_distance_DH
_geom_hbond_distance_HA
_geom_hbond_distance_DA
_geom_hbond_angle_DHA
_geom_hbond_site_symmetry_A
c22 h22a o7 0.97 2.43 3.010(9) 118.2 .
c10 h10a o2 0.97 2.25 2.748(4) 111.1 .
c9 h9b o1 0.97 2.24 2.743(4) 111.4 .
c1 h1c o4 0.96 2.56 3.386(5) 144.0 3_665

loop_
_geom_torsion_atom_site_label_1
_geom_torsion_atom_site_label_2
_geom_torsion_atom_site_label_3
_geom_torsion_atom_site_label_4
_geom_torsion
c8 c3 c4 c5 0.4(4)
c9 c3 c4 c5 178.4(3)
c8 c3 c4 o1 -178.6(3)
c9 c3 c4 o1 -0.6(4)
o1 c4 c5 c6 179.1(3)
c3 c4 c5 c6 0.2(5)
c4 c5 c6 c7 -1.0(5)
c5 c6 c7 o2 -178.6(3)
c5 c6 c7 c8 1.2(5)
c6 c7 c8 c3 -0.7(5)
o2 c7 c8 c3 179.2(3)
c6 c7 c8 c10 -178.8(3)
o2 c7 c8 c10 1.0(4)
c4 c3 c8 c7 -0.1(4)
c9 c3 c8 c7 -178.1(3)
c4 c3 c8 c10 178.0(3)
c9 c3 c8 c10 0.0(4)
c4 c3 c9 n1 123.5(3)
c8 c3 c9 n1 -58.6(4)
c7 c8 c10 n2 -123.3(3)
c3 c8 c10 n2 58.6(4)
n2 c13 c14 o5 -58.1(7)
n1 c13 c14 o5 173.4(5)
c17 c13 c14 o5 56.2(6)
n2 c13 c14 o5' 12.7(15)
n1 c13 c14 o5' -115.7(14)
c17 c13 c14 o5' 127.1(14)
n2 c13 c14 o6 141.8(4)
n1 c13 c14 o6 13.4(6)
c17 c13 c14 o6 -103.9(5)
n2 c13 c17 n4 0.8(3)
n1 c13 c17 n4 120.5(3)
c14 c13 c17 n4 -116.5(3)
n2 c13 c17 n3 -118.6(2)
n1 c13 c17 n3 1.1(3)
c14 c13 c17 n3 124.1(3)
n2 c13 c17 c18 119.9(3)
n1 c13 c17 c18 -120.4(3)
c14 c13 c17 c18 2.6(4)
n4 c17 c18 o7 -4.1(9)
n3 c17 c18 o7 123.2(8)
c13 c17 c18 o7 -119.8(8)
n4 c17 c18 o7' 58(2)
n3 c17 c18 o7' -175(2)
c13 c17 c18 o7' -58(2)
n4 c17 c18 o8 -170.4(4)
n3 c17 c18 o8 -43.1(5)
c13 c17 c18 o8 73.9(5)
n3 c21 c23 c28 -123.8(3)
n3 c21 c23 c24 56.2(4)
c28 c23 c24 c25 -0.6(5)
c21 c23 c24 c25 179.4(3)
c28 c23 c24 c22 -177.9(3)
c21 c23 c24 c22 2.1(5)
n4 c22 c24 c23 -58.4(5)
n4 c22 c24 c25 124.4(4)
c23 c24 c25 c26 0.1(6)
c22 c24 c25 c26 177.5(4)
c24 c25 c26 c27 -0.1(7)
c25 c26 c27 c28 0.6(7)
c24 c23 c28 c27 1.0(5)
c21 c23 c28 c27 -179.0(3)
c24 c23 c28 c29 -178.8(3)
c21 c23 c28 c29 1.2(5)
c26 c27 c28 c23 -1.1(6)
c26 c27 c28 c29 178.8(4)
c23 c28 c29 c30 124(8)
c27 c28 c29 c30 -56(8)
c28 c29 c30 c31 -38(11)
c29 c30 c31 c36 -48(3)
c29 c30 c31 c32 129(3)
c36 c31 c32 c33 0.9(6)
c30 c31 c32 c33 -176.1(4)
c31 c32 c33 c34 0.8(7)
c32 c33 c34 c35 -1.7(8)
c33 c34 c35 c36 1.0(7)
c32 c31 c36 c35 -1.6(5)
c30 c31 c36 c35 175.4(3)
c34 c35 c36 c31 0.7(6)
o3 c11 n1 c13 -173.4(3)
n3 c11 n1 c13 8.2(3)
o3 c11 n1 c9 -14.4(4)
n3 c11 n1 c9 167.2(2)
n2 c13 n1 c11 106.2(3)
c14 c13 n1 c11 -128.5(3)
c17 c13 n1 c11 -5.7(3)
n2 c13 n1 c9 -52.8(4)
c14 c13 n1 c9 72.6(4)
c17 c13 n1 c9 -164.6(3)
c3 c9 n1 c11 -83.4(3)
c3 c9 n1 c13 73.5(4)
o4 c12 n2 c13 173.3(3)
n4 c12 n2 c13 -7.7(3)
o4 c12 n2 c10 11.4(5)
n4 c12 n2 c10 -169.6(3)
n1 c13 n2 c12 -107.6(3)
c14 c13 n2 c12 124.5(3)
c17 c13 n2 c12 4.1(3)
n1 c13 n2 c10 54.0(4)
c14 c13 n2 c10 -73.8(4)
c17 c13 n2 c10 165.7(3)
c8 c10 n2 c12 84.8(3)
c8 c10 n2 c13 -75.1(4)
o3 c11 n3 c17 174.2(3)
n1 c11 n3 c17 -7.4(3)
o3 c11 n3 c21 8.8(4)
n1 c11 n3 c21 -172.7(2)
n4 c17 n3 c11 -107.2(3)
c18 c17 n3 c11 128.6(3)
c13 c17 n3 c11 3.7(3)
n4 c17 n3 c21 58.4(4)
c18 c17 n3 c21 -65.8(4)
c13 c17 n3 c21 169.3(3)
c23 c21 n3 c11 88.0(3)
c23 c21 n3 c17 -76.1(4)
o4 c12 n4 c17 -172.6(3)
n2 c12 n4 c17 8.3(4)
o4 c12 n4 c22 -13.0(5)
n2 c12 n4 c22 167.9(3)
n3 c17 n4 c12 105.3(4)
c18 c17 n4 c12 -129.4(4)
c13 c17 n4 c12 -5.5(4)
n3 c17 n4 c22 -54.6(4)
c18 c17 n4 c22 70.7(5)
c13 c17 n4 c22 -165.4(3)
c24 c22 n4 c12 -85.1(4)
c24 c22 n4 c17 72.8(4)
c5 c4 o1 c1 -6.4(4)
c3 c4 o1 c1 172.6(3)
c6 c7 o2 c2 -0.3(4)
c8 c7 o2 c2 179.9(3)
o5 c14 o6 c15 19.2(10)
o5' c14 o6 c15 -42.5(11)
c13 c14 o6 c15 176.4(5)
c16 c15 o6 c14 167.6(6)
o7 c18 o8 c19 20.0(10)
o7' c18 o8 c19 -39(2)
c17 c18 o8 c19 -174.2(4)
c20 c19 o8 c18 -169.4(5)
